data_4134631
loop_
_publ_author_name
'Au, Yik Ki'
'Lyu, Hairong'
'Quan, Yangjian'
'Xie, Zuowei'

_publ_section_title
;
 Copper-Catalyzed Electrochemical Selective B-H Oxygenation of
 <i>o</i>-Carboranes at Room Temperature.
;
_journal_name_full 'Journal of the American Chemical Society'
_journal_paper_doi 10.1021/jacs.0c02490
_journal_year 2020
_chemical_formula_sum 'C17 H28 B10 N2 O2'
_chemical_formula_weight 400.51
_space_group_crystal_system triclinic
_space_group_IT_number 2
_space_group_name_Hall '-P 1'
_space_group_name_H-M_alt 'P -1'
_atom_sites_solution_hydrogens geom
_audit_creation_method SHELXL-2014/6
_cell_angle_alpha 78.8301(19)
_cell_angle_beta 81.9861(17)
_cell_angle_gamma 85.1877(17)
_cell_formula_units_Z 2
_cell_length_a 6.9003(4)
_cell_length_b 11.8511(7)
_cell_length_c 14.2073(8)
_cell_measurement_reflns_used 683
_cell_measurement_temperature 296(2)
_cell_measurement_theta_max 15
_cell_measurement_theta_min 15
_cell_volume 1126.74(11)
_computing_cell_refinement 'BRUKER D8VENTURE DIFFRACTOMETER'
_computing_data_collection 'BRUKER D8VENTURE DIFFRACTOMETER'
_computing_data_reduction 'BRUKER D8VENTURE DIFFRACTOMETER'
_computing_molecular_graphics 'BRUKER SHELXTL'
_computing_publication_material 'BRUKER SHELXTL'
_computing_structure_refinement 'SHELXL-2014/6 (Sheldrick, 2014)'
_diffrn_ambient_temperature 296(2)
_diffrn_measured_fraction_theta_full 0.998
_diffrn_measured_fraction_theta_max 0.998
_diffrn_measurement_device_type 'BRUKER D8VENTURE DIFFRACTOMETER'
_diffrn_measurement_method 'PHI & OMEGA SCAN'
_diffrn_radiation_type MoK\a
_diffrn_radiation_wavelength 0.71073
_diffrn_reflns_av_unetI/netI 0.0491
_diffrn_reflns_Laue_measured_fraction_full 0.998
_diffrn_reflns_Laue_measured_fraction_max 0.998
_diffrn_reflns_limit_h_max 8
_diffrn_reflns_limit_h_min -8
_diffrn_reflns_limit_k_max 14
_diffrn_reflns_limit_k_min -13
_diffrn_reflns_limit_l_max 17
_diffrn_reflns_limit_l_min 0
_diffrn_reflns_number 4052
_diffrn_reflns_point_group_measured_fraction_full 0.998
_diffrn_reflns_point_group_measured_fraction_max 0.998
_diffrn_reflns_theta_full 25.242
_diffrn_reflns_theta_max 25.245
_diffrn_reflns_theta_min 2.491
_exptl_absorpt_coefficient_mu 0.068
_exptl_absorpt_correction_T_max 0.745618
_exptl_absorpt_correction_T_min 0.273253
_exptl_absorpt_correction_type multi-scan
_exptl_crystal_colour colourless
_exptl_crystal_density_diffrn 1.181
_exptl_crystal_description block
_exptl_crystal_F_000 420
_exptl_crystal_size_max 0.500
_exptl_crystal_size_mid 0.400
_exptl_crystal_size_min 0.300
_refine_diff_density_max 0.259
_refine_diff_density_min -0.247
_refine_diff_density_rms 0.047
_refine_ls_extinction_method none
_refine_ls_goodness_of_fit_ref 1.165
_refine_ls_hydrogen_treatment constr
_refine_ls_matrix_type full
_refine_ls_number_parameters 281
_refine_ls_number_reflns 4052
_refine_ls_number_restraints 0
_refine_ls_restrained_S_all 1.165
_refine_ls_R_factor_all 0.1238
_refine_ls_R_factor_gt 0.0952
_refine_ls_shift/su_max 0.000
_refine_ls_shift/su_mean 0.000
_refine_ls_structure_factor_coef Fsqd
_refine_ls_weighting_details 'w=1/[\s^2^(Fo^2^)+(0.0651P)^2^+1.1251P] where P=(Fo^2^+2Fc^2^)/3'
_refine_ls_weighting_scheme calc
_refine_ls_wR_factor_gt 0.1869
_refine_ls_wR_factor_ref 0.2004
_reflns_Friedel_coverage 0.000
_reflns_number_gt 3118
_reflns_number_total 4052
_reflns_threshold_expression 'I > 2\s(I)'
_cod_data_source_file ja0c02490_si_002.cif
_cod_data_source_block 3aa
_cod_database_code 4134631
_shelx_space_group_comment
;
The symmetry employed for this shelxl refinement is uniquely defined
by the following loop, which should always be used as a source of
symmetry information in preference to the above space-group names.
They are only intended as comments.
;
_shelx_estimated_absorpt_t_min 0.967
_shelx_estimated_absorpt_t_max 0.980
_shelxl_version_number 2014/6

loop_
_space_group_symop_operation_xyz
'x, y, z'
'-x, -y, -z'

loop_
_atom_site_label
_atom_site_type_symbol
_atom_site_fract_x
_atom_site_fract_y
_atom_site_fract_z
_atom_site_U_iso_or_equiv
_atom_site_adp_type
_atom_site_occupancy
_atom_site_site_symmetry_order
_atom_site_calc_flag
_atom_site_refinement_flags_posn
_atom_site_refinement_flags_adp
_atom_site_refinement_flags_occupancy
_atom_site_disorder_assembly
_atom_site_disorder_group
N1 N 0.3826(4) 0.5189(2) 0.78147(19) 0.0382(7) Uani 1 1 d . . . . .
H1A H 0.4519 0.5730 0.7477 0.046 Uiso 1 1 calc R U . . .
N2 N 0.7412(4) 0.4987(2) 0.6905(2) 0.0442(7) Uani 1 1 d . . . . .
C1 C 0.1784(4) 0.6831(2) 0.8212(2) 0.0275(7) Uani 1 1 d . . . . .
C2 C 0.2137(5) 0.7340(3) 0.9188(2) 0.0347(8) Uani 1 1 d . . . . .
C11 C 0.2862(6) 0.6498(3) 1.0024(2) 0.0567(10) Uani 1 1 d . . . . .
H11A H 0.3002 0.6899 1.0534 0.085 Uiso 1 1 calc R U . . .
H11B H 0.1936 0.5915 1.0257 0.085 Uiso 1 1 calc R U . . .
H11C H 0.4108 0.6145 0.9812 0.085 Uiso 1 1 calc R U . . .
C12 C 0.2105(4) 0.5523(3) 0.8267(2) 0.0313(7) Uani 1 1 d . . . . .
C13 C 0.4641(5) 0.4058(2) 0.7825(2) 0.0334(7) Uani 1 1 d . . . . .
C14 C 0.3729(5) 0.3077(3) 0.8259(3) 0.0452(9) Uani 1 1 d . . . . .
H14A H 0.2447 0.3122 0.8560 0.054 Uiso 1 1 calc R U . . .
C15 C 0.4740(7) 0.1999(3) 0.8248(3) 0.0591(11) Uani 1 1 d . . . . .
H15A H 0.4111 0.1335 0.8547 0.071 Uiso 1 1 calc R U . . .
C16 C 0.6593(7) 0.1904(3) 0.7817(3) 0.0611(11) Uani 1 1 d . . . . .
H16A H 0.7224 0.1178 0.7824 0.073 Uiso 1 1 calc R U . . .
C17 C 0.7588(5) 0.2891(3) 0.7354(3) 0.0472(9) Uani 1 1 d . . . . .
C18 C 0.9513(6) 0.2884(4) 0.6872(3) 0.0623(12) Uani 1 1 d . . . . .
H18A H 1.0235 0.2187 0.6857 0.075 Uiso 1 1 calc R U . . .
C19 C 1.0322(6) 0.3884(4) 0.6432(3) 0.0651(12) Uani 1 1 d . . . . .
H19A H 1.1593 0.3881 0.6111 0.078 Uiso 1 1 calc R U . . .
C20 C 0.9219(5) 0.4916(4) 0.6467(3) 0.0575(10) Uani 1 1 d . . . . .
H20A H 0.9791 0.5597 0.6163 0.069 Uiso 1 1 calc R U . . .
C21 C 0.6601(5) 0.3990(3) 0.7345(2) 0.0346(7) Uani 1 1 d . . . . .
C22 C 0.4062(6) 0.7692(3) 0.5443(2) 0.0437(9) Uani 1 1 d . . . . .
C23 C 0.4278(6) 0.6676(3) 0.4933(3) 0.0586(11) Uani 1 1 d . . . . .
H23A H 0.4948 0.6895 0.4292 0.088 Uiso 1 1 calc R U . . .
H23B H 0.5019 0.6055 0.5287 0.088 Uiso 1 1 calc R U . . .
H23C H 0.3003 0.6432 0.4896 0.088 Uiso 1 1 calc R U . . .
C24 C 0.2855(8) 0.8680(4) 0.4935(3) 0.0853(17) Uani 1 1 d . . . . .
H24A H 0.3534 0.8967 0.4308 0.128 Uiso 1 1 calc R U . . .
H24B H 0.1612 0.8419 0.4864 0.128 Uiso 1 1 calc R U . . .
H24C H 0.2649 0.9283 0.5308 0.128 Uiso 1 1 calc R U . . .
C25 C 0.6075(7) 0.8028(5) 0.5562(4) 0.0856(16) Uani 1 1 d . . . . .
H25A H 0.6763 0.8319 0.4938 0.128 Uiso 1 1 calc R U . . .
H25B H 0.5937 0.8614 0.5952 0.128 Uiso 1 1 calc R U . . .
H25C H 0.6800 0.7365 0.5871 0.128 Uiso 1 1 calc R U . . .
O1 O 0.0870(4) 0.4896(2) 0.8690(2) 0.0606(8) Uani 1 1 d . . . . .
O2 O 0.3049(4) 0.72590(18) 0.63827(15) 0.0500(7) Uani 1 1 d . . . . .
B3 B 0.3759(5) 0.7638(3) 0.8148(3) 0.0311(8) Uani 1 1 d . . . . .
H3 H 0.5292 0.7294 0.8085 0.037 Uiso 1 1 calc R U . . .
B4 B 0.2356(6) 0.7811(3) 0.7138(3) 0.0336(8) Uani 1 1 d . . . . .
B5 B -0.0144(5) 0.7564(3) 0.7690(3) 0.0390(9) Uani 1 1 d . . . . .
H5 H -0.1144 0.7176 0.7320 0.047 Uiso 1 1 calc R U . . .
B6 B -0.0245(5) 0.7239(3) 0.8957(3) 0.0407(9) Uani 1 1 d . . . . .
H6 H -0.1288 0.6642 0.9407 0.049 Uiso 1 1 calc R U . . .
B7 B 0.2921(6) 0.8699(3) 0.8854(3) 0.0392(9) Uani 1 1 d . . . . .
H7 H 0.3911 0.9062 0.9245 0.047 Uiso 1 1 calc R U . . .
B8 B 0.3042(6) 0.9032(3) 0.7571(3) 0.0393(9) Uani 1 1 d . . . . .
H8 H 0.4111 0.9617 0.7127 0.047 Uiso 1 1 calc R U . . .
B9 B 0.0594(6) 0.8990(3) 0.7280(3) 0.0460(10) Uani 1 1 d . . . . .
H9 H 0.0062 0.9549 0.6644 0.055 Uiso 1 1 calc R U . . .
B10 B -0.0968(6) 0.8633(4) 0.8391(3) 0.0490(11) Uani 1 1 d . . . . .
H10 H -0.2507 0.8965 0.8475 0.059 Uiso 1 1 calc R U . . .
B11 B 0.0470(6) 0.8450(4) 0.9351(3) 0.0448(10) Uani 1 1 d . . . . .
H11 H -0.0125 0.8648 1.0064 0.054 Uiso 1 1 calc R U . . .
B12 B 0.0991(6) 0.9532(3) 0.8311(3) 0.0448(10) Uani 1 1 d . . . . .
H12 H 0.0726 1.0455 0.8337 0.054 Uiso 1 1 calc R U . . .

loop_
_atom_site_aniso_label
_atom_site_aniso_U_11
_atom_site_aniso_U_22
_atom_site_aniso_U_33
_atom_site_aniso_U_23
_atom_site_aniso_U_13
_atom_site_aniso_U_12
N1 0.0380(15) 0.0234(13) 0.0481(16) -0.0035(12) 0.0063(13) 0.0005(12)
N2 0.0416(16) 0.0380(16) 0.0520(18) -0.0133(13) 0.0002(14) 0.0037(13)
C1 0.0232(14) 0.0302(16) 0.0292(15) -0.0070(12) -0.0011(12) -0.0025(12)
C2 0.0344(17) 0.0397(18) 0.0314(17) -0.0115(14) -0.0007(14) -0.0053(14)
C11 0.071(3) 0.065(3) 0.0356(19) -0.0065(18) -0.0124(19) -0.007(2)
C12 0.0339(17) 0.0283(16) 0.0305(16) -0.0029(13) -0.0020(14) -0.0047(14)
C13 0.0416(18) 0.0240(16) 0.0378(17) -0.0094(13) -0.0132(15) 0.0031(14)
C14 0.050(2) 0.0304(18) 0.057(2) -0.0049(16) -0.0174(18) -0.0013(16)
C15 0.072(3) 0.0277(19) 0.079(3) -0.0046(18) -0.022(2) -0.0019(19)
C16 0.078(3) 0.027(2) 0.081(3) -0.0146(19) -0.029(2) 0.019(2)
C17 0.053(2) 0.046(2) 0.047(2) -0.0197(17) -0.0229(18) 0.0221(18)
C18 0.057(3) 0.065(3) 0.069(3) -0.031(2) -0.018(2) 0.032(2)
C19 0.039(2) 0.088(3) 0.071(3) -0.032(3) -0.004(2) 0.016(2)
C20 0.044(2) 0.064(3) 0.065(3) -0.023(2) 0.006(2) -0.0016(19)
C21 0.0412(18) 0.0320(17) 0.0347(17) -0.0124(14) -0.0150(15) 0.0061(14)
C22 0.058(2) 0.0412(19) 0.0283(17) -0.0028(14) 0.0027(16) -0.0056(18)
C23 0.068(3) 0.067(3) 0.043(2) -0.0192(19) -0.003(2) 0.003(2)
C24 0.123(4) 0.072(3) 0.044(2) 0.010(2) -0.001(3) 0.027(3)
C25 0.075(3) 0.094(4) 0.092(4) -0.034(3) 0.012(3) -0.029(3)
O1 0.0522(16) 0.0353(14) 0.086(2) -0.0077(13) 0.0221(15) -0.0121(12)
O2 0.0816(18) 0.0317(12) 0.0319(12) -0.0055(10) 0.0070(12) -0.0005(12)
B3 0.0246(17) 0.0312(19) 0.038(2) -0.0091(15) 0.0003(15) -0.0025(15)
B4 0.043(2) 0.0250(18) 0.0325(19) -0.0056(15) -0.0056(16) 0.0046(16)
B5 0.0321(19) 0.038(2) 0.052(2) -0.0187(18) -0.0132(18) 0.0055(17)
B6 0.0271(18) 0.048(2) 0.049(2) -0.0206(19) 0.0049(17) -0.0020(17)
B7 0.038(2) 0.036(2) 0.048(2) -0.0191(17) -0.0044(18) -0.0058(17)
B8 0.045(2) 0.0242(18) 0.046(2) -0.0069(16) 0.0041(18) -0.0043(17)
B9 0.056(3) 0.030(2) 0.053(2) -0.0080(18) -0.020(2) 0.0117(19)
B10 0.0281(19) 0.046(2) 0.079(3) -0.029(2) -0.006(2) 0.0090(18)
B11 0.036(2) 0.053(2) 0.051(2) -0.029(2) 0.0075(19) -0.0060(19)
B12 0.042(2) 0.035(2) 0.060(3) -0.0224(19) -0.002(2) 0.0058(18)

loop_
_atom_type_symbol
_atom_type_description
_atom_type_scat_dispersion_real
_atom_type_scat_dispersion_imag
_atom_type_scat_source
C C 0.0033 0.0016 'International Tables Vol C Tables 4.2.6.8 and 6.1.1.4'
H H 0.0000 0.0000 'International Tables Vol C Tables 4.2.6.8 and 6.1.1.4'
B B 0.0013 0.0007 'International Tables Vol C Tables 4.2.6.8 and 6.1.1.4'
N N 0.0061 0.0033 'International Tables Vol C Tables 4.2.6.8 and 6.1.1.4'
O O 0.0106 0.0060 'International Tables Vol C Tables 4.2.6.8 and 6.1.1.4'

loop_
_geom_angle_atom_site_label_1
_geom_angle_atom_site_label_2
_geom_angle_atom_site_label_3
_geom_angle
_geom_angle_site_symmetry_1
_geom_angle_site_symmetry_3
_geom_angle_publ_flag
C12 N1 C13 127.9(3) . . ?
C20 N2 C21 117.3(3) . . ?
C12 C1 C2 116.8(2) . . ?
C12 C1 B5 120.0(2) . . ?
C2 C1 B5 110.9(2) . . ?
C12 C1 B3 119.5(2) . . ?
C2 C1 B3 61.16(18) . . ?
B5 C1 B3 114.3(2) . . ?
C12 C1 B6 114.0(2) . . ?
C2 C1 B6 61.52(19) . . ?
B5 C1 B6 61.7(2) . . ?
B3 C1 B6 113.7(2) . . ?
C12 C1 B4 122.1(2) . . ?
C2 C1 B4 112.5(2) . . ?
B5 C1 B4 63.4(2) . . ?
B3 C1 B4 63.1(2) . . ?
B6 C1 B4 115.0(2) . . ?
C11 C2 C1 117.9(3) . . ?
C11 C2 B7 122.0(3) . . ?
C1 C2 B7 110.0(2) . . ?
C11 C2 B11 122.4(3) . . ?
C1 C2 B11 109.9(2) . . ?
B7 C2 B11 62.5(2) . . ?
C11 C2 B3 117.0(3) . . ?
C1 C2 B3 60.63(18) . . ?
B7 C2 B3 62.2(2) . . ?
B11 C2 B3 113.4(3) . . ?
C11 C2 B6 117.7(3) . . ?
C1 C2 B6 60.89(18) . . ?
B7 C2 B6 113.1(3) . . ?
B11 C2 B6 61.8(2) . . ?
B3 C2 B6 112.8(2) . . ?
O1 C12 N1 125.5(3) . . ?
O1 C12 C1 120.2(3) . . ?
N1 C12 C1 114.3(3) . . ?
C14 C13 N1 125.4(3) . . ?
C14 C13 C21 120.3(3) . . ?
N1 C13 C21 114.4(3) . . ?
C13 C14 C15 119.6(4) . . ?
C16 C15 C14 121.7(4) . . ?
C15 C16 C17 120.7(3) . . ?
C18 C17 C16 125.1(3) . . ?
C18 C17 C21 115.9(4) . . ?
C16 C17 C21 118.9(3) . . ?
C19 C18 C17 120.5(4) . . ?
C18 C19 C20 118.8(4) . . ?
N2 C20 C19 124.0(4) . . ?
N2 C21 C17 123.5(3) . . ?
N2 C21 C13 117.7(3) . . ?
C17 C21 C13 118.8(3) . . ?
O2 C22 C24 109.6(3) . . ?
O2 C22 C23 104.2(3) . . ?
C24 C22 C23 111.7(3) . . ?
O2 C22 C25 108.9(3) . . ?
C24 C22 C25 112.7(4) . . ?
C23 C22 C25 109.5(3) . . ?
B4 O2 C22 130.5(3) . . ?
C1 B3 C2 58.21(18) . . ?
C1 B3 B8 105.4(3) . . ?
C2 B3 B8 105.9(2) . . ?
C1 B3 B7 105.0(2) . . ?
C2 B3 B7 58.31(19) . . ?
B8 B3 B7 60.6(2) . . ?
C1 B3 B4 59.40(19) . . ?
C2 B3 B4 107.1(2) . . ?
B8 B3 B4 60.5(2) . . ?
B7 B3 B4 109.4(3) . . ?
O2 B4 C1 111.6(2) . . ?
O2 B4 B9 133.9(3) . . ?
C1 B4 B9 102.2(2) . . ?
O2 B4 B8 135.3(3) . . ?
C1 B4 B8 102.2(2) . . ?
B9 B4 B8 60.1(2) . . ?
O2 B4 B3 118.7(3) . . ?
C1 B4 B3 57.49(18) . . ?
B9 B4 B3 105.6(2) . . ?
B8 B4 B3 58.3(2) . . ?
O2 B4 B5 116.7(3) . . ?
C1 B4 B5 57.15(19) . . ?
B9 B4 B5 58.7(2) . . ?
B8 B4 B5 105.8(2) . . ?
B3 B4 B5 104.7(2) . . ?
C1 B5 B6 59.8(2) . . ?
C1 B5 B10 105.2(3) . . ?
B6 B5 B10 59.6(2) . . ?
C1 B5 B9 105.1(3) . . ?
B6 B5 B9 108.6(3) . . ?
B10 B5 B9 60.4(2) . . ?
C1 B5 B4 59.43(19) . . ?
B6 B5 B4 110.1(3) . . ?
B10 B5 B4 109.2(3) . . ?
B9 B5 B4 60.1(2) . . ?
C1 B6 C2 57.60(18) . . ?
C1 B6 B10 104.9(3) . . ?
C2 B6 B10 104.9(3) . . ?
C1 B6 B5 58.52(19) . . ?
C2 B6 B5 105.2(3) . . ?
B10 B6 B5 60.5(2) . . ?
C1 B6 B11 104.4(3) . . ?
C2 B6 B11 58.1(2) . . ?
B10 B6 B11 60.2(2) . . ?
B5 B6 B11 108.3(3) . . ?
C2 B7 B12 105.5(3) . . ?
C2 B7 B11 58.8(2) . . ?
B12 B7 B11 60.4(2) . . ?
C2 B7 B3 59.48(19) . . ?
B12 B7 B3 107.4(3) . . ?
B11 B7 B3 108.2(3) . . ?
C2 B7 B8 105.9(2) . . ?
B12 B7 B8 60.0(2) . . ?
B11 B7 B8 108.7(3) . . ?
B3 B7 B8 59.5(2) . . ?
B3 B8 B12 107.3(3) . . ?
B3 B8 B7 59.9(2) . . ?
B12 B8 B7 59.6(2) . . ?
B3 B8 B4 61.1(2) . . ?
B12 B8 B4 108.3(3) . . ?
B7 B8 B4 109.3(3) . . ?
B3 B8 B9 107.6(3) . . ?
B12 B8 B9 59.4(2) . . ?
B7 B8 B9 107.2(3) . . ?
B4 B8 B9 59.9(2) . . ?
B5 B9 B12 107.2(3) . . ?
B5 B9 B10 59.8(2) . . ?
B12 B9 B10 59.7(2) . . ?
B5 B9 B4 61.1(2) . . ?
B12 B9 B4 108.5(3) . . ?
B10 B9 B4 109.5(3) . . ?
B5 B9 B8 107.7(3) . . ?
B12 B9 B8 59.5(2) . . ?
B10 B9 B8 107.5(3) . . ?
B4 B9 B8 60.0(2) . . ?
B6 B10 B11 60.2(2) . . ?
B6 B10 B12 108.3(3) . . ?
B11 B10 B12 60.3(2) . . ?
B6 B10 B5 59.9(2) . . ?
B11 B10 B5 107.9(3) . . ?
B12 B10 B5 107.4(3) . . ?
B6 B10 B9 108.2(3) . . ?
B11 B10 B9 108.4(3) . . ?
B12 B10 B9 59.9(2) . . ?
B5 B10 B9 59.8(2) . . ?
C2 B11 B7 58.7(2) . . ?
C2 B11 B10 106.0(3) . . ?
B7 B11 B10 108.2(3) . . ?
C2 B11 B6 60.1(2) . . ?
B7 B11 B6 108.6(3) . . ?
B10 B11 B6 59.6(2) . . ?
C2 B11 B12 104.9(3) . . ?
B7 B11 B12 59.8(2) . . ?
B10 B11 B12 59.9(2) . . ?
B6 B11 B12 107.5(3) . . ?
B7 B12 B10 108.1(3) . . ?
B7 B12 B9 109.1(3) . . ?
B10 B12 B9 60.4(2) . . ?
B7 B12 B8 60.4(2) . . ?
B10 B12 B8 109.3(3) . . ?
B9 B12 B8 61.1(2) . . ?
B7 B12 B11 59.8(2) . . ?
B10 B12 B11 59.8(2) . . ?
B9 B12 B11 108.4(3) . . ?
B8 B12 B11 108.5(3) . . ?

loop_
_geom_bond_atom_site_label_1
_geom_bond_atom_site_label_2
_geom_bond_distance
_geom_bond_site_symmetry_2
_geom_bond_publ_flag
N1 C12 1.337(4) . ?
N1 C13 1.407(4) . ?
N2 C20 1.317(4) . ?
N2 C21 1.352(4) . ?
C1 C12 1.536(4) . ?
C1 C2 1.670(4) . ?
C1 B5 1.705(5) . ?
C1 B3 1.712(4) . ?
C1 B6 1.728(4) . ?
C1 B4 1.747(5) . ?
C2 C11 1.509(5) . ?
C2 B7 1.700(5) . ?
C2 B11 1.703(5) . ?
C2 B3 1.721(4) . ?
C2 B6 1.738(5) . ?
C12 O1 1.196(4) . ?
C13 C14 1.366(5) . ?
C13 C21 1.430(5) . ?
C14 C15 1.404(5) . ?
C15 C16 1.345(6) . ?
C16 C17 1.408(6) . ?
C17 C18 1.407(6) . ?
C17 C21 1.417(4) . ?
C18 C19 1.355(6) . ?
C19 C20 1.391(6) . ?
C22 O2 1.438(4) . ?
C22 C24 1.504(5) . ?
C22 C23 1.508(5) . ?
C22 C25 1.518(6) . ?
O2 B4 1.373(4) . ?
B3 B8 1.760(5) . ?
B3 B7 1.767(5) . ?
B3 B4 1.811(5) . ?
B4 B9 1.797(5) . ?
B4 B8 1.800(5) . ?
B4 B5 1.815(5) . ?
B5 B6 1.760(6) . ?
B5 B10 1.770(5) . ?
B5 B9 1.771(6) . ?
B6 B10 1.756(6) . ?
B6 B11 1.767(5) . ?
B7 B12 1.765(6) . ?
B7 B11 1.765(5) . ?
B7 B8 1.780(6) . ?
B8 B12 1.774(5) . ?
B8 B9 1.801(6) . ?
B9 B12 1.772(6) . ?
B9 B10 1.782(6) . ?
B10 B11 1.766(6) . ?
B10 B12 1.769(6) . ?
B11 B12 1.776(6) . ?
